data_2002054
loop_
_publ_author_name
'Guelzim, A.'
'Khrifi, S.'
'Baert, F.'
'Loeber, C.'
'Asfari, Z.'
'Matt, D.'
'Vicens, J.'

_publ_section_title
;Structure of
 5,11,17,23-tetra-<i>tert</i>-butyl-25,27-dicyanomethoxy-26,28-dimethoxycalix[4]arene
;
_journal_issue 1
_journal_name_full 'Acta Crystallographica Section C'
_journal_page_first 72
_journal_page_last 75
_journal_paper_doi 10.1107/S0108270192007005
_journal_volume 49
_journal_year 1993
_chemical_formula_sum 'C50 H62 N2 O4'
_chemical_formula_weight 755.1
_symmetry_cell_setting monoclinic
_symmetry_space_group_name_Hall '-C 2yc'
_symmetry_space_group_name_H-M 'C 1 2/c 1'
_cell_angle_alpha 90
_cell_angle_beta 90.380(10)
_cell_angle_gamma 90
_cell_formula_units_Z 8
_cell_length_a 14.6590(10)
_cell_length_b 16.5910(10)
_cell_length_c 37.558(5)
_cell_volume 9134.2(15)
_diffrn_radiation_type Mo
_diffrn_radiation_wavelength 0.7107
_exptl_absorpt_coefficient_mu 0.037
_exptl_crystal_density_diffrn 1.098
_exptl_crystal_F_000 3264
_cod_data_source_file pa1003.cif
_cod_data_source_block pa1003_structure_1_of_1
_cod_original_cell_volume 9134.19
_cod_database_code 2002054

loop_
_atom_site_label
_atom_site_fract_x
_atom_site_fract_y
_atom_site_fract_z
_atom_site_U_iso_or_equiv
C(1) .3255(3) .0621(2) .10220(10) .036(5)
C(2) .3583(3) -.0021(2) .08260(10) .041(5)
C(3) .3633(3) .0069(3) .04530(10) .046(6)
C(4) .3352(3) .0770(3) .02840(10) .043(6)
C(5) .3032(3) .1402(3) .04940(10) .042(5)
C(6) .2968(3) .1336(2) .08630(10) .038(5)
C(7) .3366(3) .0870(3) -.01250(10) .052(6)
C(8) .3673(4) .0098(4) -.03130(10) .074(8)
C(9) .2398(4) .1085(4) -.02550(10) .072(8)
C(10) .4023(4) .1558(4) -.02220(10) .075(8)
O(1) .3096(2) .0529(2) .13880(10) .048(4)
C(11) .3868(4) .0587(3) .16170(10) .055(7)
C(12) .4140(3) .1419(3) .17010(10) .053(6)
N(1) .4397(3) .2037(3) .17830(10) .068(7)
C(13) .3840(3) -.0822(3) .09940(10) .050(5)
C(14) .3004(3) -.1270(2) .11340(10) .044(5)
C(15) .2346(3) -.1546(3) .08930(10) .045(5)
C(16) .1564(3) -.1942(3) .10080(10) .042(6)
C(17) .1420(3) -.2006(2) .13750(10) .042(5)
C(18) .2064(3) -.1733(2) .16190(10) .038(5)
C(19) .2871(3) -.1407(2) .14960(10) .038(5)
C(20) .0863(3) -.2296(3) .07440(10) .054(7)
C(21) .1194(6) -.2304(8) .0376(2) .107(17)
C(22) .0668(5) -.3175(5) .0845(2) .082(13)
C(23) -.0040(6) -.1881(6) .0789(3) .10(2)
O(2) .3549(2) -.1189(2) .17420(10) .045(4)
C(24) .4196(4) -.1824(3) .1804(2) .077(8)
C(25) .1858(3) -.1756(2) .20180(10) .043(5)
C(26) .1787(3) -.0916(2) .21770(10) .040(5)
C(27) .2425(3) -.0658(3) .24330(10) .040(5)
C(28) .2416(3) .0109(2) .25730(10) .037(5)
C(29) .1744(3) .0640(2) .24500(10) .038(5)
C(30) .1091(3) .0411(2) .22000(10) .036(5)
C(31) .1113(3) -.0375(3) .20740(10) .036(5)
C(32) .3148(3) .0423(3) .28370(10) .042(6)
C(33) .2698(4) .0856(4) .31520(10) .067(9)
C(34) .3752(4) -.0246(4) .2975(2) .074(11)
C(35) .3738(4) .1048(4) .2640(2) .067(9)
O(3) .0470(3) -.0607(2) .18160(10) .038(3)
C(36) -.0335(3) -.0940(3) .19690(10) .048(6)
C(37) -.1018(4) -.1001(3) .1685(2) .061(8)
N(2) -.1571(3) -.1048(3) .1470(2) .083(9)
C(38) .0413(3) .1028(3) .20560(10) .044(5)
C(39) .0582(3) .1250(2) .16680(10) .040(5)
C(40) -.0075(3) .1100(2) .14060(10) .041(5)
C(41) .0058(3) .1287(3) .10510(10) .042(5)
C(42) .0912(3) .1590(2) .09540(10) .045(5)
C(43) .1595(3) .1742(2) .12050(10) .039(5)
C(44) .1410(3) .1587(2) .15600(10) .036(5)
C(45) -.0669(3) .1144(3) .07620(10) .048(6)
C(46) -.0297(5) .0586(5) .0472(2) .087(13)
C(47) -.1537(4) .0792(6) .0912(2) .105(14)
C(48) -.0903(4) .1959(4) .0593(2) .085(10)
O(4) .2073(2) .1746(2) .18190(10) .038(3)
C(49) .2050(4) .2563(3) .19470(10) .053(7)
C(50) .2533(3) .2001(2) .10770(10) .044(5)
H(C3) .3898 -.0420 .0295 ?
H(C5) .2828 .1957 .0367 ?
H(C8) .4351 -.0060 -.0224 ?
H'(C8) .3674 .0194 -.0597 ?
H"(C8) .3208 -.0385 -.0250 ?
H(C9) .2173 .1629 -.0124 ?
H'(C9) .1938 .0598 -.0192 ?
H"(C9) .2404 .1178 -.0539 ?
H(C10) .3811 .2105 -.0091 ?
H'(C10) .4010 .1648 -.0507 ?
H"(C10) .4705 .1402 -.0137 ?
H(C11) .3711 .0282 .1863 ?
H'(C11) .4435 .0290 .1490 ?
H(C13) .4171 -.1192 .0797 ?
H'(C13) .4304 -.0713 .1213 ?
H(C15) .2444 -.1451 .0612 ?
H(C17) .0795 -.2272 .1470 ?
H(C21) .1339 -.1694 .0292 ?
H'(C21) .0676 -.2559 .0203 ?
H"(C21) .1807 -.2661 .0361 ?
H(C22) .1286 -.3526 .0820 ?
H'(C22) .0151 -.3418 .0670 ?
H"(C22) .0434 -.3201 .1117 ?
H(C23) .0028 -.1250 .0723 ?
H'(C23) -.0258 -.1937 .1062 ?
H"(C23) -.0542 -.2154 .0615 ?
H(C24) .4701 -.1626 .1994 ?
H'(C24) .4524 -.1979 .1557 ?
H"(C24) .3845 -.2346 .1906 ?
H(C25) .2397 -.2080 .2153 ?
H'(C25) .1218 -.2066 .2057 ?
H(C27) .2941 -.1076 .2523 ?
H(29) .1731 .1247 .2553 ?
H(C33) .2277 .0434 .3296 ?
H'(C33) .2279 .1344 .3054 ?
H"(C33) .3219 .1092 .3328 ?
H(C34) .4068 -.0549 .2754 ?
H'(C34) .3346 -.0671 .3124 ?
H"(C34) .4273 .0004 .3147 ?
H(C35) .4066 .0763 .2417 ?
H'(C35) .4251 .1283 .2820 ?
H"(C35) .3311 .1535 .2547 ?
H(C36) -.0191 -.1529 .2077 ?
H'(C36) -.0580 -.0550 .2178 ?
H(C38) -.0266 .0780 .2077 ?
H'(C38) .0462 .1568 .2215 ?
H(C40) -.0712 .0827 .1483 ?
H(C43) -.0127 .0009 .0587 ?
H'(C43) .0307 .0851 .0358 ?
H"(C43) -.0808 .0507 .0267 ?
H(C44) -.1392 .0216 .1033 ?
H'(C44) -.2030 .0712 .0700 ?
H"(C44) -.1812 .1196 .1110 ?
H(C45) .1046 .1710 .0676 ?
H(C48) -.0294 .2224 .0484 ?
H'(C48) -.1181 .2355 .0793 ?
H"(C48) -.1400 .1872 .0383 ?
H(C49) .2577 .2646 .2146 ?
H'(C49) .1392 .2684 .2063 ?
H"(C49) .2164 .2972 .1728 ?
H(C50) .2960 .2138 .1304 ?
H'(C50) .2464 .2532 .0912 ?

loop_
_geom_angle_atom_site_label_1
_geom_angle_atom_site_label_2
_geom_angle_atom_site_label_3
_geom_angle
C(2) C(1) C(6) 122.2(4)
C(2) C(1) O(1) 119.9(4)
C(6) C(1) O(1) 117.5(3)
C(1) C(2) C(3) 117.8(4)
C(1) C(2) C(13) 122.6(4)
C(3) C(2) C(13) 119.5(4)
C(2) C(3) C(4) 121.9(4)
C(3) C(4) C(5) 118.1(4)
C(3) C(4) C(7) 122.7(4)
C(5) C(4) C(7) 119.2(4)
C(4) C(5) C(6) 121.9(4)
C(1) C(6) C(5) 118.2(4)
C(1) C(6) C(50) 121.4(4)
C(5) C(6) C(50) 120.3(4)
C(4) C(7) C(8) 112.0(4)
C(4) C(7) C(9) 108.8(4)
C(4) C(7) C(10) 109.1(4)
C(8) C(7) C(9) 108.7(4)
C(8) C(7) C(10) 108.9(4)
C(9) C(7) C(10) 109.3(4)
C(1) O(1) C(11) 116.7(4)
O(1) C(11) C(12) 114.1(4)
C(19) O(2) C(24) 112.4(4)
C(18) C(25) C(26) 112.1(3)
C(25) C(26) C(27) 120.2(3)
C(25) C(26) C(31) 122.2(4)
C(27) C(26) C(31) 117.6(4)
C(26) C(27) C(28) 122.5(4)
C(27) C(28) C(29) 117.6(4)
C(27) C(28) C(32) 123.3(4)
C(29) C(28) C(32) 119.0(3)
C(28) C(29) C(30) 122.2(4)
C(29) C(30) C(31) 117.9(4)
C(29) C(30) C(38) 120.1(3)
C(31) C(30) C(38) 121.9(4)
C(26) C(31) C(30) 122.1(4)
C(26) C(31) O(3) 119.3(4)
C(30) C(31) O(3) 118.4(4)
C(28) C(32) C(33) 110.6(4)
C(28) C(32) C(34) 112.0(4)
C(28) C(32) C(35) 107.9(4)
C(33) C(32) C(34) 109.5(4)
C(33) C(32) C(35) 107.5(4)
C(34) C(32) C(35) 109.3(4)
C(46) C(45) C(48) 108.5(5)
C(47) C(45) C(48) 107.9(5)
C(11) C(12) N(1) 174.9(5)
C(2) C(13) C(14) 111.7(3)
C(13) C(14) C(15) 119.4(4)
C(13) C(14) C(19) 122.1(3)
C(15) C(14) C(19) 118.6(4)
C(14) C(15) C(16) 121.4(4)
C(15) C(16) C(17) 118.1(4)
C(15) C(16) C(20) 121.7(4)
C(17) C(16) C(20) 120.2(4)
C(16) C(17) C(18) 121.3(4)
C(17) C(18) C(19) 119.1(4)
C(17) C(18) C(25) 120.0(3)
C(19) C(18) C(25) 120.8(3)
C(14) C(19) C(18) 121.0(4)
C(14) C(19) O(2) 119.9(3)
C(18) C(19) O(2) 119.1(3)
C(16) C(20) C(21) 112.8(5)
C(16) C(20) C(22) 109.0(4)
C(16) C(20) C(23) 109.6(4)
C(21) C(20) C(22) 106.8(6)
C(21) C(20) C(23) 114.1(6)
C(22) C(20) C(23) 104.0(5)
C(31) O(3) C(36) 112.5(4)
O(3) C(36) C(37) 107.3(4)
C(36) C(37) N(2) 178.0(6)
C(30) C(38) C(39) 113.0(3)
C(38) C(39) C(40) 121.0(3)
C(38) C(39) C(44) 121.4(3)
C(40) C(39) C(44) 117.5(4)
C(39) C(40) C(41) 122.6(4)
C(40) C(41) C(42) 117.6(4)
C(40) C(41) C(45) 122.9(4)
C(42) C(41) C(45) 119.5(4)
C(41) C(42) C(43) 121.9(4)
C(42) C(43) C(44) 118.3(4)
C(42) C(43) C(50) 118.9(3)
C(44) C(43) C(50) 122.6(3)
C(39) C(44) C(43) 121.9(4)
C(39) C(44) O(4) 118.3(3)
C(43) C(44) O(4) 119.8(3)
C(41) C(45) C(46) 110.3(4)
C(41) C(45) C(47) 112.4(4)
C(41) C(45) C(48) 108.1(4)
C(46) C(45) C(47) 109.6(5)
C(44) O(4) C(49) 113.1(3)
C(6) C(50) C(43) 110.3(3)

loop_
_geom_bond_atom_site_label_1
_geom_bond_atom_site_label_2
_geom_bond_distance
C(1) C(2) 1.384(5)
C(1) C(6) 1.392(5)
C(1) O(1) 1.404(5)
C(2) C(3) 1.412(5)
C(2) C(13) 1.518(6)
C(3) C(4) 1.386(7)
C(4) C(5) 1.395(6)
C(4) C(7) 1.547(5)
C(5) C(6) 1.395(5)
C(6) C(50) 1.509(5)
C(7) C(8) 1.532(8)
C(7) C(9) 1.539(7)
C(7) C(10) 1.538(8)
O(1) C(11) 1.420(7)
C(11) C(12) 1.470(7)
C(12) N(1) 1.133(7)
C(13) C(14) 1.528(6)
C(14) C(15) 1.394(6)
C(14) C(19) 1.395(5)
C(15) C(16) 1.392(6)
C(16) C(17) 1.399(5)
C(16) C(20) 1.540(6)
C(36) C(37) 1.463(8)
C(37) N(2) 1.143(9)
C(38) C(39) 1.525(5)
C(39) C(40) 1.396(6)
C(39) C(44) 1.399(6)
C(40) C(41) 1.385(5)
C(41) C(42) 1.399(6)
C(41) C(45) 1.533(6)
C(17) C(18) 1.388(6)
C(18) C(19) 1.383(6)
C(18) C(25) 1.532(5)
C(19) O(2) 1.399(5)
C(20) C(21) 1.468(9)
C(20) C(22) 1.534(10)
C(20) C(23) 1.504(10)
O(2) C(24) 1.435(6)
C(25) C(26) 1.519(5)
C(26) C(27) 1.402(6)
C(26) C(31) 1.388(6)
C(27) C(28) 1.379(6)
C(28) C(29) 1.397(6)
C(28) C(32) 1.546(6)
C(29) C(30) 1.391(6)
C(30) C(31) 1.388(6)
C(30) C(38) 1.523(6)
C(31) O(3) 1.401(6)
C(32) C(33) 1.536(6)
C(32) C(34) 1.510(8)
C(32) C(35) 1.541(8)
O(3) C(36) 1.426(6)
C(42) C(43) 1.394(6)
C(43) C(44) 1.385(5)
C(43) C(50) 1.522(6)
C(44) O(4) 1.396(5)
C(45) C(46) 1.532(9)
C(45) C(47) 1.512(8)
C(45) C(48) 1.532(8)
O(4) C(49) 1.439(6)
